data_4318601
loop_
_publ_author_name
'David T. Puerta'
'Seth M. Cohen'

_publ_section_title
;
 Elucidating Drug-Metalloprotein Interactions with Tris(pyrazolyl)borate
 Model Complexes
;
_journal_name_full 'Inorganic Chemistry'
_journal_page_first 5075
_journal_page_last 5082
_journal_paper_doi 10.1021/ic0204272
_journal_volume 41
_journal_year 2002
_chemical_formula_sum 'C34 H37 B N6 O S Zn'
_chemical_formula_weight 653.94
_chemical_name_common '[ZnTpMePh(Thiobutanol)]'
_chemical_name_systematic
;
  ?
;
_space_group_IT_number 14
_symmetry_cell_setting monoclinic
_symmetry_space_group_name_Hall '-P 2ybc'
_symmetry_space_group_name_H-M 'P 1 21/c 1'
_atom_sites_solution_hydrogens geom
_atom_sites_solution_primary direct
_atom_sites_solution_secondary difmap
_audit_creation_method SHELXL-97
_cell_angle_alpha 90.00
_cell_angle_beta 99.1270(10)
_cell_angle_gamma 90.00
_cell_formula_units_Z 4
_cell_length_a 10.0273(6)
_cell_length_b 11.3820(7)
_cell_length_c 28.6715(18)
_cell_measurement_reflns_used 6874
_cell_measurement_temperature 100(2)
_cell_measurement_theta_max 27.49
_cell_measurement_theta_min 2.32
_cell_volume 3230.9(3)
_computing_cell_refinement 'Bruker SMART'
_computing_data_collection 'Bruker SMART'
_computing_data_reduction 'Bruker SAINT'
_computing_molecular_graphics 'Bruker SHELXTL'
_computing_publication_material 'Bruker SHELXTL'
_computing_structure_refinement 'SHELXL-97 (Sheldrick, 1997)'
_computing_structure_solution 'SHELXS-97 (Sheldrick, 1990)'
_diffrn_ambient_temperature 100(2)
_diffrn_measured_fraction_theta_full 0.985
_diffrn_measured_fraction_theta_max 0.985
_diffrn_measurement_device_type 'CCD area detector'
_diffrn_measurement_method 'phi and omega scans'
_diffrn_radiation_monochromator graphite
_diffrn_radiation_source 'fine-focus sealed tube'
_diffrn_radiation_type MoK\a
_diffrn_radiation_wavelength 0.71073
_diffrn_reflns_av_R_equivalents 0.0297
_diffrn_reflns_av_sigmaI/netI 0.0295
_diffrn_reflns_limit_h_max 12
_diffrn_reflns_limit_h_min -12
_diffrn_reflns_limit_k_max 14
_diffrn_reflns_limit_k_min -14
_diffrn_reflns_limit_l_max 36
_diffrn_reflns_limit_l_min -37
_diffrn_reflns_number 26807
_diffrn_reflns_theta_full 27.50
_diffrn_reflns_theta_max 27.50
_diffrn_reflns_theta_min 1.44
_exptl_absorpt_coefficient_mu 0.862
_exptl_absorpt_correction_type none
_exptl_crystal_colour colorless
_exptl_crystal_density_diffrn 1.344
_exptl_crystal_density_meas 0
_exptl_crystal_density_method 'not measured'
_exptl_crystal_description cylinder
_exptl_crystal_F_000 1368
_exptl_crystal_size_max 0.25
_exptl_crystal_size_mid 0.20
_exptl_crystal_size_min 0.10
_refine_diff_density_max 1.029
_refine_diff_density_min -0.373
_refine_diff_density_rms 0.076
_refine_ls_extinction_method none
_refine_ls_goodness_of_fit_ref 1.058
_refine_ls_hydrogen_treatment mixed
_refine_ls_matrix_type full
_refine_ls_number_parameters 468
_refine_ls_number_reflns 7299
_refine_ls_number_restraints 0
_refine_ls_restrained_S_all 1.058
_refine_ls_R_factor_all 0.0558
_refine_ls_R_factor_gt 0.0463
_refine_ls_shift/su_max 1.392
_refine_ls_shift/su_mean 0.125
_refine_ls_structure_factor_coef Fsqd
_refine_ls_weighting_details 'calc w=1/[\s^2^(Fo^2^)+(0.0746P)^2^+1.6604P] where P=(Fo^2^+2Fc^2^)/3'
_refine_ls_weighting_scheme calc
_refine_ls_wR_factor_gt 0.1210
_refine_ls_wR_factor_ref 0.1270
_reflns_number_gt 6160
_reflns_number_total 7299
_reflns_threshold_expression >2sigma(I)
_cod_data_source_file ic0204272_2.cif
_cod_data_source_block sad
_cod_depositor_comments
;
The following automatic conversions were performed:

'_symmetry_cell_setting' value 'Monoclinic' changed to 'monoclinic'
according to the built-in table from CIF Core dictionary named
'cif_core.dic' version 2.4.1 from 2010-06-29.

Automatic conversion script
Id: cif_fix_values 1646 2011-03-28 12:23:43Z adriana 
;
_cod_database_code 4318601

loop_
_symmetry_equiv_pos_as_xyz
'x, y, z'
'-x, y+1/2, -z+1/2'
'-x, -y, -z'
'x, -y-1/2, z-1/2'

loop_
_atom_site_label
_atom_site_type_symbol
_atom_site_fract_x
_atom_site_fract_y
_atom_site_fract_z
_atom_site_U_iso_or_equiv
_atom_site_adp_type
_atom_site_occupancy
_atom_site_symmetry_multiplicity
_atom_site_calc_flag
_atom_site_refinement_flags
_atom_site_disorder_assembly
_atom_site_disorder_group
C33A C 0.2214(11) 0.7369(10) 0.8563(6) 0.034(4) Uani 0.49(5) 1 d P . .
C34A C -0.0275(7) 0.7307(6) 0.8646(3) 0.072(3) Uani 0.61(2) 1 d P . .
Zn1 Zn 0.28647(2) 0.43175(2) 0.870533(9) 0.02701(10) Uani 1 1 d . . .
S1 S 0.12652(6) 0.54209(5) 0.89461(2) 0.03515(15) Uani 1 1 d . . .
N1 N 0.41365(19) 0.20473(17) 0.86956(7) 0.0284(4) Uani 1 1 d . . .
N6 N 0.49186(19) 0.45930(16) 0.88882(7) 0.0288(4) Uani 1 1 d . . .
N2 N 0.31132(18) 0.25686(17) 0.88859(7) 0.0284(4) Uani 1 1 d . . .
N4 N 0.29945(18) 0.39404(17) 0.80053(7) 0.0286(4) Uani 1 1 d . . .
N3 N 0.40722(19) 0.32299(17) 0.79547(7) 0.0291(4) Uani 1 1 d . . .
N5 N 0.56812(19) 0.37928(17) 0.86859(7) 0.0295(4) Uani 1 1 d . . .
C3 C 0.3121(3) 0.0637(2) 0.90306(9) 0.0367(5) Uani 1 1 d . . .
H3 H 0.2880 -0.0110 0.9140 0.044 Uiso 1 1 calc R . .
C24 C 0.2371(2) 0.4190(2) 0.75647(8) 0.0318(5) Uani 1 1 d . . .
C12 C 0.7001(2) 0.4073(2) 0.87879(9) 0.0319(5) Uani 1 1 d . . .
C2 C 0.4146(3) 0.0879(2) 0.87797(9) 0.0346(5) Uani 1 1 d . . .
C14 C 0.5793(2) 0.5369(2) 0.91192(9) 0.0315(5) Uani 1 1 d . . .
C26 C 0.0985(3) 0.5726(2) 0.71052(10) 0.0433(6) Uani 1 1 d . . .
H26 H 0.1711 0.5871 0.6937 0.052 Uiso 1 1 calc R . .
C22 C 0.4112(2) 0.3035(2) 0.74930(9) 0.0371(5) Uani 1 1 d . . .
C15 C 0.5385(2) 0.6327(2) 0.94132(9) 0.0342(5) Uani 1 1 d . . .
C16 C 0.6049(3) 0.7405(2) 0.94313(10) 0.0425(6) Uani 1 1 d . . .
H16 H 0.6716 0.7543 0.9236 0.051 Uiso 1 1 calc R . .
C25 C 0.1126(2) 0.4882(2) 0.74654(8) 0.0335(5) Uani 1 1 d . . .
B1 B 0.5002(3) 0.2757(2) 0.83970(9) 0.0287(5) Uani 1 1 d . . .
C23 C 0.3055(3) 0.3651(2) 0.72383(9) 0.0380(6) Uani 1 1 d . . .
H23 H 0.2837 0.3698 0.6904 0.046 Uiso 1 1 calc R . .
C11 C 0.8097(2) 0.3356(3) 0.86270(10) 0.0406(6) Uani 1 1 d . . .
H11A H 0.8134 0.2581 0.8777 0.061 Uiso 1 1 calc R . .
H11B H 0.8966 0.3755 0.8716 0.061 Uiso 1 1 calc R . .
H11C H 0.7908 0.3264 0.8283 0.061 Uiso 1 1 calc R . .
C4 C 0.2505(2) 0.1711(2) 0.90926(8) 0.0331(5) Uani 1 1 d . . .
C20 C 0.4417(3) 0.6149(2) 0.97057(9) 0.0388(6) Uani 1 1 d . . .
H20 H 0.3949 0.5421 0.9695 0.047 Uiso 1 1 calc R . .
C13 C 0.7106(2) 0.5074(2) 0.90586(9) 0.0349(5) Uani 1 1 d . . .
H13 H 0.7911 0.5485 0.9180 0.042 Uiso 1 1 calc R . .
C30 C 0.0041(3) 0.4672(3) 0.77023(9) 0.0433(6) Uani 1 1 d . . .
H30 H 0.0113 0.4090 0.7943 0.052 Uiso 1 1 calc R . .
C19 C 0.4133(3) 0.7023(3) 1.00112(10) 0.0474(7) Uani 1 1 d . . .
H19 H 0.3487 0.6888 1.0214 0.057 Uiso 1 1 calc R . .
C5 C 0.1378(3) 0.1921(3) 0.93562(11) 0.0488(7) Uani 1 1 d . . .
C27 C -0.0207(3) 0.6350(2) 0.69940(11) 0.0483(7) Uani 1 1 d . . .
H27 H -0.0293 0.6919 0.6749 0.058 Uiso 1 1 calc R . .
C28 C -0.1267(3) 0.6154(3) 0.72345(11) 0.0492(7) Uani 1 1 d . . .
H28 H -0.2078 0.6594 0.7159 0.059 Uiso 1 1 calc R . .
C29 C -0.1150(3) 0.5313(3) 0.75876(11) 0.0527(7) Uani 1 1 d . . .
H29 H -0.1885 0.5173 0.7753 0.063 Uiso 1 1 calc R . .
C18 C 0.4788(3) 0.8087(3) 1.00210(11) 0.0536(8) Uani 1 1 d . . .
H18 H 0.4582 0.8690 1.0227 0.064 Uiso 1 1 calc R . .
C17 C 0.5735(3) 0.8278(3) 0.97340(11) 0.0519(8) Uani 1 1 d . . .
H17 H 0.6183 0.9016 0.9742 0.062 Uiso 1 1 calc R . .
C21 C 0.5123(3) 0.2247(3) 0.73232(10) 0.0547(8) Uani 1 1 d . . .
H21A H 0.6036 0.2531 0.7443 0.082 Uiso 1 1 calc R . .
H21B H 0.4980 0.2246 0.6977 0.082 Uiso 1 1 calc R . .
H21C H 0.5018 0.1447 0.7438 0.082 Uiso 1 1 calc R . .
C1 C 0.5138(3) 0.0058(2) 0.86151(11) 0.0506(7) Uani 1 1 d . . .
H1A H 0.5059 0.0104 0.8271 0.076 Uiso 1 1 calc R . .
H1B H 0.4950 -0.0747 0.8707 0.076 Uiso 1 1 calc R . .
H1C H 0.6055 0.0278 0.8760 0.076 Uiso 1 1 calc R . .
C10 C 0.1273(3) 0.2944(4) 0.96059(11) 0.0598(9) Uani 1 1 d . . .
H10 H 0.1917 0.3553 0.9599 0.072 Uiso 1 1 calc R . .
C6 C 0.0429(3) 0.1023(4) 0.93656(17) 0.0812(14) Uani 1 1 d . . .
H6 H 0.0480 0.0318 0.9192 0.097 Uiso 1 1 calc R . .
C9 C 0.0224(5) 0.3091(5) 0.98700(15) 0.0978(18) Uani 1 1 d . . .
H9 H 0.0155 0.3792 1.0045 0.117 Uiso 1 1 calc R . .
C7 C -0.0605(5) 0.1192(7) 0.9640(3) 0.130(3) Uani 1 1 d . . .
H7 H -0.1237 0.0580 0.9660 0.155 Uiso 1 1 calc R . .
C8 C -0.0709(5) 0.2197(8) 0.9872(2) 0.138(3) Uani 1 1 d . . .
H8 H -0.1441 0.2301 1.0042 0.165 Uiso 1 1 calc R . .
C33B C 0.0709(7) 0.7816(7) 0.8812(3) 0.051(3) Uani 0.423(13) 1 d P . .
C31 C 0.1030(3) 0.6686(3) 0.85441(10) 0.0471(7) Uani 1 1 d . . .
C34B C 0.2423(15) 0.7097(15) 0.8357(11) 0.066(6) Uani 0.52(6) 1 d P . .
H40 H 0.575(2) 0.222(2) 0.8291(8) 0.022(6) Uiso 1 1 d . . .
C35A C 0.2591(6) 0.7897(4) 0.90089(17) 0.055(2) Uani 0.742(16) 1 d P . .
O1B O 0.1749(7) 0.8087(5) 0.9199(2) 0.043(2) Uani 0.341(9) 1 d P . .
O1A O 0.2004(5) 0.8327(5) 0.81897(18) 0.0480(19) Uani 0.379(8) 1 d P . .
C35D C 0.038(2) 0.8768(11) 0.8555(6) 0.171(11) Uani 0.45(2) 1 d P . .
C35C C -0.0637(11) 0.7669(10) 0.8916(5) 0.107(5) Uani 0.56(2) 1 d P . .
C35B C 0.312(3) 0.700(3) 0.8569(16) 0.170(17) Uani 0.34(3) 1 d P . .

loop_
_atom_site_aniso_label
_atom_site_aniso_U_11
_atom_site_aniso_U_22
_atom_site_aniso_U_33
_atom_site_aniso_U_23
_atom_site_aniso_U_13
_atom_site_aniso_U_12
C33A 0.035(4) 0.032(4) 0.036(6) 0.010(3) 0.005(3) -0.004(2)
C34A 0.066(5) 0.062(4) 0.093(6) 0.020(4) 0.028(4) 0.035(3)
Zn1 0.02075(15) 0.02689(15) 0.03232(16) -0.00007(10) 0.00092(10) 0.00041(9)
S1 0.0258(3) 0.0346(3) 0.0454(3) -0.0022(2) 0.0066(2) 0.0023(2)
N1 0.0268(9) 0.0271(9) 0.0300(9) -0.0014(7) 0.0009(7) 0.0004(7)
N6 0.0239(9) 0.0262(9) 0.0353(10) -0.0019(8) 0.0016(8) 0.0007(7)
N2 0.0223(9) 0.0302(10) 0.0317(10) 0.0003(8) 0.0007(7) 0.0004(7)
N4 0.0221(9) 0.0297(9) 0.0324(10) 0.0009(8) -0.0002(7) -0.0002(7)
N3 0.0230(9) 0.0327(10) 0.0317(10) -0.0001(8) 0.0042(7) -0.0003(8)
N5 0.0217(9) 0.0286(10) 0.0374(10) -0.0017(8) 0.0019(7) 0.0009(7)
C3 0.0402(14) 0.0290(12) 0.0380(13) 0.0030(10) -0.0028(10) -0.0066(10)
C24 0.0285(12) 0.0338(12) 0.0316(11) 0.0056(9) 0.0000(9) -0.0042(9)
C12 0.0202(10) 0.0336(12) 0.0406(13) 0.0022(10) 0.0010(9) -0.0018(9)
C2 0.0417(14) 0.0273(11) 0.0324(12) -0.0015(9) -0.0017(10) 0.0014(10)
C14 0.0261(11) 0.0278(11) 0.0385(12) 0.0010(9) -0.0017(9) -0.0014(9)
C26 0.0400(15) 0.0390(14) 0.0477(15) 0.0100(11) -0.0025(12) -0.0053(11)
C22 0.0316(12) 0.0487(15) 0.0324(12) 0.0022(11) 0.0091(10) -0.0022(11)
C15 0.0293(12) 0.0306(12) 0.0387(13) -0.0016(10) -0.0072(10) 0.0028(9)
C16 0.0379(14) 0.0333(13) 0.0514(16) -0.0031(11) -0.0081(11) -0.0022(11)
C25 0.0295(12) 0.0354(12) 0.0324(12) 0.0029(10) -0.0048(9) -0.0020(10)
B1 0.0226(12) 0.0291(12) 0.0332(13) -0.0004(10) 0.0008(10) 0.0011(10)
C23 0.0340(13) 0.0509(15) 0.0292(12) 0.0067(11) 0.0055(9) -0.0011(11)
C11 0.0207(11) 0.0464(15) 0.0537(15) -0.0033(12) 0.0032(10) 0.0011(10)
C4 0.0274(11) 0.0355(12) 0.0341(12) 0.0065(10) -0.0018(9) -0.0048(10)
C20 0.0332(13) 0.0414(14) 0.0384(13) -0.0020(11) -0.0051(10) 0.0043(11)
C13 0.0235(11) 0.0337(12) 0.0454(14) -0.0014(10) -0.0010(10) -0.0049(9)
C30 0.0353(14) 0.0556(16) 0.0373(13) 0.0111(12) 0.0001(11) 0.0105(12)
C19 0.0430(15) 0.0592(18) 0.0361(14) -0.0057(12) -0.0058(11) 0.0147(13)
C5 0.0292(13) 0.0629(19) 0.0540(16) 0.0309(15) 0.0062(11) 0.0047(12)
C27 0.0514(17) 0.0385(14) 0.0490(16) 0.0118(12) -0.0102(13) 0.0004(12)
C28 0.0417(15) 0.0467(16) 0.0521(17) -0.0002(13) -0.0142(13) 0.0115(13)
C29 0.0353(15) 0.070(2) 0.0519(17) 0.0085(15) 0.0021(12) 0.0157(14)
C18 0.0507(18) 0.0521(17) 0.0501(16) -0.0185(14) -0.0164(14) 0.0171(14)
C17 0.0529(18) 0.0345(14) 0.0598(18) -0.0102(13) -0.0173(14) -0.0002(12)
C21 0.0440(16) 0.083(2) 0.0405(15) -0.0003(15) 0.0162(12) 0.0158(15)
C1 0.068(2) 0.0312(14) 0.0545(17) 0.0007(12) 0.0139(15) 0.0129(13)
C10 0.0532(18) 0.082(2) 0.0481(17) 0.0241(16) 0.0205(14) 0.0326(17)
C6 0.0328(16) 0.095(3) 0.116(3) 0.061(3) 0.0103(18) -0.0036(17)
C9 0.077(3) 0.156(5) 0.069(3) 0.049(3) 0.038(2) 0.069(3)
C7 0.040(2) 0.182(6) 0.172(6) 0.127(6) 0.033(3) 0.011(3)
C8 0.055(3) 0.228(8) 0.143(5) 0.122(6) 0.056(3) 0.070(4)
C33B 0.037(4) 0.049(4) 0.060(5) -0.022(3) -0.014(3) 0.014(3)
C31 0.0456(16) 0.0436(15) 0.0499(16) 0.0001(12) 0.0005(12) 0.0166(13)
C34B 0.057(7) 0.064(6) 0.077(12) 0.012(7) 0.014(6) 0.005(5)
C35A 0.064(4) 0.039(2) 0.053(3) 0.0085(18) -0.016(3) -0.010(2)
O1B 0.043(4) 0.042(3) 0.044(4) -0.008(2) 0.004(3) -0.003(3)
O1A 0.050(3) 0.043(3) 0.052(3) 0.016(2) 0.009(2) -0.001(2)
C35D 0.26(2) 0.074(9) 0.142(14) -0.004(8) -0.074(13) 0.063(11)
C35C 0.096(7) 0.108(8) 0.129(9) 0.014(6) 0.052(6) 0.039(6)
C35B 0.069(18) 0.21(3) 0.24(3) 0.15(3) 0.07(2) 0.034(14)

loop_
_atom_type_symbol
_atom_type_description
_atom_type_scat_dispersion_real
_atom_type_scat_dispersion_imag
_atom_type_scat_source
C C 0.0033 0.0016 'International Tables Vol C Tables 4.2.6.8 and 6.1.1.4'
H H 0.0000 0.0000 'International Tables Vol C Tables 4.2.6.8 and 6.1.1.4'
B B 0.0013 0.0007 'International Tables Vol C Tables 4.2.6.8 and 6.1.1.4'
N N 0.0061 0.0033 'International Tables Vol C Tables 4.2.6.8 and 6.1.1.4'
O O 0.0106 0.0060 'International Tables Vol C Tables 4.2.6.8 and 6.1.1.4'
S S 0.1246 0.1234 'International Tables Vol C Tables 4.2.6.8 and 6.1.1.4'
Zn Zn 0.2839 1.4301 'International Tables Vol C Tables 4.2.6.8 and 6.1.1.4'

loop_
_geom_angle_atom_site_label_1
_geom_angle_atom_site_label_2
_geom_angle_atom_site_label_3
_geom_angle
_geom_angle_site_symmetry_1
_geom_angle_site_symmetry_3
_geom_angle_publ_flag
C35B C33A C35A 93(3) . . ?
C35B C33A C31 122(2) . . ?
C35A C33A C31 111.8(13) . . ?
C35B C33A O1A 109.7(17) . . ?
C35A C33A O1A 108.7(8) . . ?
C31 C33A O1A 110.3(5) . . ?
N2 Zn1 N6 90.40(7) . . ?
N2 Zn1 N4 91.12(8) . . ?
N6 Zn1 N4 93.66(8) . . ?
N2 Zn1 S1 122.00(6) . . ?
N6 Zn1 S1 124.92(6) . . ?
N4 Zn1 S1 125.01(5) . . ?
C31 S1 Zn1 105.92(10) . . ?
C2 N1 N2 109.8(2) . . ?
C2 N1 B1 128.8(2) . . ?
N2 N1 B1 121.12(18) . . ?
C14 N6 N5 106.29(18) . . ?
C14 N6 Zn1 140.46(16) . . ?
N5 N6 Zn1 113.01(13) . . ?
C4 N2 N1 106.44(19) . . ?
C4 N2 Zn1 140.35(17) . . ?
N1 N2 Zn1 112.71(14) . . ?
C24 N4 N3 106.27(19) . . ?
C24 N4 Zn1 140.48(17) . . ?
N3 N4 Zn1 113.22(13) . . ?
C22 N3 N4 110.25(19) . . ?
C22 N3 B1 129.8(2) . . ?
N4 N3 B1 119.94(18) . . ?
C12 N5 N6 110.15(19) . . ?
C12 N5 B1 129.4(2) . . ?
N6 N5 B1 120.44(18) . . ?
C2 C3 C4 106.0(2) . . ?
N4 C24 C23 109.5(2) . . ?
N4 C24 C25 123.3(2) . . ?
C23 C24 C25 127.1(2) . . ?
N5 C12 C13 107.7(2) . . ?
N5 C12 C11 123.2(2) . . ?
C13 C12 C11 129.1(2) . . ?
N1 C2 C3 107.8(2) . . ?
N1 C2 C1 123.0(2) . . ?
C3 C2 C1 129.1(2) . . ?
N6 C14 C13 109.6(2) . . ?
N6 C14 C15 123.3(2) . . ?
C13 C14 C15 127.0(2) . . ?
C27 C26 C25 120.3(3) . . ?
N3 C22 C23 107.2(2) . . ?
N3 C22 C21 123.1(2) . . ?
C23 C22 C21 129.6(2) . . ?
C16 C15 C20 118.7(2) . . ?
C16 C15 C14 119.9(2) . . ?
C20 C15 C14 121.3(2) . . ?
C17 C16 C15 120.0(3) . . ?
C30 C25 C26 118.9(2) . . ?
C30 C25 C24 121.4(2) . . ?
C26 C25 C24 119.7(2) . . ?
N5 B1 N1 110.08(19) . . ?
N5 B1 N3 109.48(19) . . ?
N1 B1 N3 108.61(18) . . ?
C22 C23 C24 106.7(2) . . ?
N2 C4 C3 109.9(2) . . ?
N2 C4 C5 123.3(2) . . ?
C3 C4 C5 126.8(2) . . ?
C19 C20 C15 120.6(3) . . ?
C12 C13 C14 106.3(2) . . ?
C25 C30 C29 120.1(3) . . ?
C18 C19 C20 120.0(3) . . ?
C10 C5 C6 119.9(3) . . ?
C10 C5 C4 122.0(3) . . ?
C6 C5 C4 118.0(3) . . ?
C28 C27 C26 120.7(3) . . ?
C27 C28 C29 119.8(3) . . ?
C28 C29 C30 120.3(3) . . ?
C17 C18 C19 120.1(3) . . ?
C18 C17 C16 120.6(3) . . ?
C5 C10 C9 120.5(4) . . ?
C5 C6 C7 118.2(6) . . ?
C8 C9 C10 118.7(6) . . ?
C8 C7 C6 121.1(6) . . ?
C7 C8 C9 121.4(5) . . ?
C35D C33B O1B 110.0(9) . . ?
C35D C33B C35C 92.8(11) . . ?
O1B C33B C35C 117.3(8) . . ?
C35D C33B C31 117.1(9) . . ?
O1B C33B C31 112.2(5) . . ?
C35C C33B C31 106.3(7) . . ?
C33A C31 C34A 118.0(8) . . ?
C33A C31 C33B 76.4(9) . . ?
C34A C31 C33B 44.5(4) . . ?
C33A C31 C34B 26.1(4) . . ?
C34A C31 C34B 135.8(7) . . ?
C33B C31 C34B 100.3(11) . . ?
C33A C31 S1 112.6(3) . . ?
C34A C31 S1 105.5(3) . . ?
C33B C31 S1 110.7(4) . . ?
C34B C31 S1 113.4(5) . . ?

loop_
_geom_bond_atom_site_label_1
_geom_bond_atom_site_label_2
_geom_bond_distance
_geom_bond_site_symmetry_2
_geom_bond_publ_flag
C33A C35B 1.00(3) . ?
C33A C35A 1.410(18) . ?
C33A C31 1.414(8) . ?
C33A O1A 1.518(8) . ?
C34A C31 1.555(8) . ?
Zn1 N2 2.0619(19) . ?
Zn1 N6 2.0669(19) . ?
Zn1 N4 2.077(2) . ?
Zn1 S1 2.2311(7) . ?
S1 C31 1.836(3) . ?
N1 C2 1.351(3) . ?
N1 N2 1.371(3) . ?
N1 B1 1.541(3) . ?
N6 C14 1.343(3) . ?
N6 N5 1.375(3) . ?
N2 C4 1.338(3) . ?
N4 C24 1.348(3) . ?
N4 N3 1.376(3) . ?
N3 C22 1.349(3) . ?
N3 B1 1.546(3) . ?
N5 C12 1.348(3) . ?
N5 B1 1.536(3) . ?
C3 C2 1.373(4) . ?
C3 C4 1.393(4) . ?
C24 C23 1.388(4) . ?
C24 C25 1.466(3) . ?
C12 C13 1.374(4) . ?
C12 C11 1.499(3) . ?
C2 C1 1.495(4) . ?
C14 C13 1.396(3) . ?
C14 C15 1.475(3) . ?
C26 C27 1.383(4) . ?
C26 C25 1.401(4) . ?
C22 C23 1.379(4) . ?
C22 C21 1.492(4) . ?
C15 C16 1.393(4) . ?
C15 C20 1.394(4) . ?
C16 C17 1.388(4) . ?
C25 C30 1.391(4) . ?
C4 C5 1.475(4) . ?
C20 C19 1.385(4) . ?
C30 C29 1.394(4) . ?
C19 C18 1.376(5) . ?
C5 C10 1.380(5) . ?
C5 C6 1.400(5) . ?
C27 C28 1.374(5) . ?
C28 C29 1.384(4) . ?
C18 C17 1.369(5) . ?
C10 C9 1.400(5) . ?
C6 C7 1.411(8) . ?
C9 C8 1.383(9) . ?
C7 C8 1.336(11) . ?
C33B C35D 1.322(15) . ?
C33B O1B 1.430(8) . ?
C33B C35C 1.438(13) . ?
C33B C31 1.558(7) . ?
C31 C34B 1.642(19) . ?
